data_4302152
loop_
_publ_author_name
'Pierre Thu\'ery'

_publ_section_title
;
Lanthanide Complexes with Cucurbit[n]urils (n= 5, 6, 7) and Perrhenate
Ligands: New Examples of Encapsulation of Perrhenate Anions
;
_journal_name_full 'Inorganic Chemistry'
_journal_page_first 4497
_journal_page_last 4513
_journal_paper_doi 10.1021/ic900328z
_journal_volume 48
_journal_year 2009
_chemical_formula_sum 'C36 H64 N24 O38 Re3 Yb'
_chemical_formula_weight 2172.75
_space_group_IT_number 15
_symmetry_cell_setting monoclinic
_symmetry_space_group_name_Hall '-C 2yc'
_symmetry_space_group_name_H-M 'C 1 2/c 1'
_atom_sites_solution_hydrogens geom
_atom_sites_solution_primary direct
_atom_sites_solution_secondary difmap
_audit_creation_method SHELXL-97
_cell_angle_alpha 90.00
_cell_angle_beta 102.587(2)
_cell_angle_gamma 90.00
_cell_formula_units_Z 4
_cell_length_a 21.4401(8)
_cell_length_b 11.8371(3)
_cell_length_c 24.8039(10)
_cell_measurement_reflns_used 94165
_cell_measurement_temperature 100(2)
_cell_measurement_theta_max 25.68
_cell_measurement_theta_min 2.23
_cell_volume 6143.7(4)
_computing_cell_refinement 'HKL2000 (Otwinowski & Minor, 1997)'
_computing_data_collection 'COLLECT (Nonius, 1998)'
_computing_data_reduction 'HKL2000 (Otwinowski & Minor, 1997)'
_computing_molecular_graphics 'SHELXTL (Sheldrick, 1999)'
_computing_publication_material 'SHELXTL (Sheldrick, 1999); PLATON (Spek, 2003)'
_computing_structure_refinement 'SHELXL-97 (Sheldrick, 1997)'
_computing_structure_solution 'SHELXS-97 (Sheldrick, 1997)'
_diffrn_ambient_temperature 100(2)
_diffrn_measured_fraction_theta_full 0.998
_diffrn_measured_fraction_theta_max 0.998
_diffrn_measurement_device_type 'Nonius Kappa-CCD area-detector diffractometer'
_diffrn_measurement_method 'two \f and four \w scans with 2\% steps (413 frames)'
_diffrn_radiation_monochromator graphite
_diffrn_radiation_source 'fine-focus sealed tube'
_diffrn_radiation_type MoK\a
_diffrn_radiation_wavelength 0.71073
_diffrn_reflns_av_R_equivalents 0.0311
_diffrn_reflns_av_sigmaI/netI 0.0359
_diffrn_reflns_limit_h_max 26
_diffrn_reflns_limit_h_min -25
_diffrn_reflns_limit_k_max 14
_diffrn_reflns_limit_k_min -14
_diffrn_reflns_limit_l_max 30
_diffrn_reflns_limit_l_min -30
_diffrn_reflns_number 94165
_diffrn_reflns_theta_full 25.68
_diffrn_reflns_theta_max 25.68
_diffrn_reflns_theta_min 2.23
_diffrn_standards_decay_% 0
_diffrn_standards_interval_time 0
_diffrn_standards_number 0
_exptl_absorpt_coefficient_mu 7.524
_exptl_absorpt_correction_T_max 0.740
_exptl_absorpt_correction_T_min 0.539
_exptl_absorpt_correction_type multi-scan
_exptl_absorpt_process_details 'SCALEPACK (Otwinowski & Minor, 1997)'
_exptl_crystal_colour colourless
_exptl_crystal_density_diffrn 2.349
_exptl_crystal_density_method 'not measured'
_exptl_crystal_description platelet
_exptl_crystal_F_000 4188
_exptl_crystal_size_max 0.12
_exptl_crystal_size_mid 0.08
_exptl_crystal_size_min 0.04
_refine_diff_density_max 2.201
_refine_diff_density_min -2.321
_refine_diff_density_rms 0.173
_refine_ls_extinction_method none
_refine_ls_goodness_of_fit_ref 1.044
_refine_ls_hydrogen_treatment constr
_refine_ls_matrix_type full
_refine_ls_number_parameters 461
_refine_ls_number_reflns 5816
_refine_ls_number_restraints 12
_refine_ls_restrained_S_all 1.065
_refine_ls_R_factor_all 0.0361
_refine_ls_R_factor_gt 0.0292
_refine_ls_shift/su_max 0.001
_refine_ls_shift/su_mean 0.000
_refine_ls_structure_factor_coef Fsqd
_refine_ls_weighting_details 'calc w=1/[\s^2^(Fo^2^)+(0.0384P)^2^+46.8241P] where P=(Fo^2^+2Fc^2^)/3'
_refine_ls_weighting_scheme calc
_refine_ls_wR_factor_gt 0.0743
_refine_ls_wR_factor_ref 0.0772
_reflns_number_gt 5103
_reflns_number_total 5816
_reflns_threshold_expression >2sigma(I)
_cod_data_source_file ic900328z_si_001_11.cif
_cod_data_source_block 11
_cod_original_sg_symbol_H-M 'C 2/c'
_cod_database_code 4302152

loop_
_symmetry_equiv_pos_as_xyz
'x, y, z'
'-x, y, -z+1/2'
'x+1/2, y+1/2, z'
'-x+1/2, y+1/2, -z+1/2'
'-x, -y, -z'
'x, -y, z-1/2'
'-x+1/2, -y+1/2, -z'
'x+1/2, -y+1/2, z-1/2'

loop_
_atom_site_label
_atom_site_type_symbol
_atom_site_fract_x
_atom_site_fract_y
_atom_site_fract_z
_atom_site_U_iso_or_equiv
_atom_site_adp_type
_atom_site_occupancy
_atom_site_symmetry_multiplicity
_atom_site_calc_flag
_atom_site_refinement_flags
_atom_site_disorder_assembly
_atom_site_disorder_group
Yb Yb 0.0000 0.74590(2) 0.2500 0.01566(9) Uani 1 2 d S . .
Re1 Re 0.0000 0.24419(3) 0.2500 0.02712(10) Uani 1 2 d S . .
Re2 Re 0.237102(10) 0.929547(18) 0.504329(8) 0.01854(8) Uani 1 1 d . . .
O1 O 0.09553(19) 0.5005(3) 0.38690(17) 0.0230(9) Uani 1 1 d . . .
O2 O 0.10182(18) -0.0089(3) 0.37071(16) 0.0224(8) Uani 1 1 d . . .
O3 O 0.1446(2) 0.4942(3) 0.25327(17) 0.0294(10) Uani 1 1 d . . .
O4 O 0.18356(17) -0.0221(3) 0.25943(15) 0.0196(8) Uani 1 1 d . . .
O5 O 0.05637(18) 0.5088(3) 0.11018(16) 0.0211(8) Uani 1 1 d . . .
O6 O 0.06469(19) -0.0150(3) 0.13443(17) 0.0287(9) Uani 1 1 d . . .
O7 O 0.10386(18) 0.6933(3) 0.27644(17) 0.0271(9) Uani 1 1 d . . .
H7A H 0.1153 0.6246 0.2727 0.033 Uiso 1 1 d R . .
H7B H 0.1223 0.7279 0.3022 0.033 Uiso 1 1 d R . .
O8 O 0.00854(19) 0.5835(3) 0.19862(15) 0.0233(8) Uani 1 1 d . . .
H8A H 0.0329 0.5795 0.1741 0.028 Uiso 1 1 d R . .
H8B H 0.0056 0.5031 0.2091 0.028 Uiso 1 1 d R . .
O9 O -0.00070(19) 0.8010(3) 0.33918(16) 0.0262(9) Uani 1 1 d . . .
H9A H -0.0090 0.8736 0.3470 0.031 Uiso 1 1 d R . .
H9B H 0.0230 0.7766 0.3676 0.031 Uiso 1 1 d R . .
O10 O 0.06268(18) 0.9081(3) 0.25715(16) 0.0243(9) Uani 1 1 d . . .
H10A H 0.1037 0.9355 0.2574 0.029 Uiso 1 1 d R . .
H10B H 0.0460 0.9679 0.2604 0.029 Uiso 1 1 d R . .
O11 O -0.0004(5) 0.3252(9) 0.3050(4) 0.072(3) Uani 1 1 d U . .
O12 O 0.0656(4) 0.1632(8) 0.2625(4) 0.051(2) Uani 1 1 d U . .
O13 O 0.1640(2) 0.8661(4) 0.47994(17) 0.0338(10) Uani 1 1 d . . .
O14 O 0.2840(2) 0.9154(4) 0.45703(17) 0.0338(10) Uani 1 1 d . . .
O15 O 0.27331(19) 0.8655(3) 0.56519(16) 0.0255(9) Uani 1 1 d . . .
O16 O 0.2266(2) 1.0707(3) 0.51570(17) 0.0298(10) Uani 1 1 d . . .
O17 O 0.17682(17) 0.8027(3) 0.35933(15) 0.0203(8) Uani 1 1 d . . .
H17A H 0.1558 0.8627 0.3658 0.024 Uiso 1 1 d R . .
H17B H 0.1915 0.7569 0.3922 0.024 Uiso 1 1 d R . .
O18 O 0.06927(19) 0.7039(4) 0.43070(16) 0.0267(9) Uani 1 1 d . . .
H18A H 0.0807 0.6383 0.4173 0.032 Uiso 1 1 d R . .
H18B H 0.1053 0.7441 0.4400 0.032 Uiso 1 1 d R . .
O19 O 0.1178(2) 0.7317(4) 0.1013(2) 0.0454(12) Uani 1 1 d . . .
H19A H 0.1114 0.7054 0.1346 0.055 Uiso 1 1 d R . .
H19B H 0.1019 0.7975 0.0963 0.055 Uiso 1 1 d R . .
N1 N 0.0911(2) 0.3435(4) 0.44218(18) 0.0168(9) Uani 1 1 d . . .
N2 N 0.1614(2) 0.3465(4) 0.38857(18) 0.0181(9) Uani 1 1 d . . .
N3 N 0.1718(2) 0.1419(4) 0.38872(18) 0.0164(9) Uani 1 1 d . . .
N4 N 0.0874(2) 0.1381(4) 0.42742(18) 0.0167(9) Uani 1 1 d . . .
N5 N 0.2013(2) 0.3496(4) 0.30402(18) 0.0186(9) Uani 1 1 d . . .
N6 N 0.1851(2) 0.3456(4) 0.21222(18) 0.0174(9) Uani 1 1 d . . .
N7 N 0.2019(2) 0.1415(4) 0.21471(18) 0.0182(9) Uani 1 1 d . . .
N8 N 0.2167(2) 0.1430(4) 0.30624(18) 0.0174(9) Uani 1 1 d . . .
N9 N 0.1194(2) 0.3484(4) 0.11999(18) 0.0179(9) Uani 1 1 d . . .
N10 N 0.0240(2) 0.3414(4) 0.06377(18) 0.0178(9) Uani 1 1 d . . .
N11 N 0.0261(2) 0.1351(4) 0.07629(19) 0.0197(10) Uani 1 1 d . . .
N12 N 0.1259(2) 0.1420(4) 0.12598(18) 0.0185(9) Uani 1 1 d . . .
C1 C 0.1132(2) 0.4059(5) 0.4037(2) 0.0192(11) Uani 1 1 d . . .
C2 C 0.1778(3) 0.2448(4) 0.4209(2) 0.0159(11) Uani 1 1 d . . .
H2 H 0.2199 0.2509 0.4459 0.019 Uiso 1 1 calc R . .
C3 C 0.1233(2) 0.2362(4) 0.4532(2) 0.0167(11) Uani 1 1 d . . .
H3 H 0.1401 0.2245 0.4928 0.020 Uiso 1 1 calc R . .
C4 C 0.1185(2) 0.0816(4) 0.3926(2) 0.0170(11) Uani 1 1 d . . .
C5 C 0.2045(2) 0.3974(5) 0.3580(2) 0.0179(11) Uani 1 1 d . . .
H5A H 0.1950 0.4775 0.3539 0.021 Uiso 1 1 calc R . .
H5B H 0.2479 0.3899 0.3795 0.021 Uiso 1 1 calc R . .
C6 C 0.2203(2) 0.1009(5) 0.3614(2) 0.0197(11) Uani 1 1 d . . .
H6A H 0.2618 0.1205 0.3838 0.024 Uiso 1 1 calc R . .
H6B H 0.2177 0.0191 0.3598 0.024 Uiso 1 1 calc R . .
C7 C 0.1734(2) 0.4046(5) 0.2564(2) 0.0200(11) Uani 1 1 d . . .
C8 C 0.2288(3) 0.2526(4) 0.2295(2) 0.0154(11) Uani 1 1 d . . .
H8 H 0.2689 0.2632 0.2173 0.018 Uiso 1 1 calc R . .
C9 C 0.2398(3) 0.2539(4) 0.2939(2) 0.0164(11) Uani 1 1 d . . .
H9 H 0.2851 0.2644 0.3114 0.020 Uiso 1 1 calc R . .
C10 C 0.1978(2) 0.0778(4) 0.2601(2) 0.0172(11) Uani 1 1 d . . .
C11 C 0.1744(2) 0.3934(5) 0.1576(2) 0.0171(11) Uani 1 1 d . . .
H11A H 0.1693 0.4745 0.1603 0.021 Uiso 1 1 calc R . .
H11B H 0.2119 0.3799 0.1426 0.021 Uiso 1 1 calc R . .
C12 C 0.1852(2) 0.0991(5) 0.1591(2) 0.0181(11) Uani 1 1 d . . .
H12A H 0.1824 0.0174 0.1606 0.022 Uiso 1 1 calc R . .
H12B H 0.2195 0.1175 0.1407 0.022 Uiso 1 1 calc R . .
C13 C 0.0655(3) 0.4088(5) 0.1001(2) 0.0190(11) Uani 1 1 d . . .
C14 C 0.0518(3) 0.2337(4) 0.0548(2) 0.0193(11) Uani 1 1 d . . .
H14 H 0.0531 0.2236 0.0158 0.023 Uiso 1 1 calc R . .
C15 C 0.1207(3) 0.2413(4) 0.0918(2) 0.0173(11) Uani 1 1 d . . .
H15 H 0.1530 0.2415 0.0693 0.021 Uiso 1 1 calc R . .
C16 C 0.0710(2) 0.0789(5) 0.1149(2) 0.0199(11) Uani 1 1 d . . .
C17 C -0.0385(2) 0.3805(5) 0.0339(2) 0.0202(11) Uani 1 1 d . . .
H17C H -0.0383 0.4624 0.0329 0.024 Uiso 1 1 calc R . .
H17D H -0.0457 0.3536 -0.0038 0.024 Uiso 1 1 calc R . .
C18 C -0.0358(2) 0.0868(5) 0.0525(2) 0.0192(11) Uani 1 1 d . . .
H18C H -0.0441 0.0951 0.0127 0.023 Uiso 1 1 calc R . .
H18D H -0.0347 0.0066 0.0608 0.023 Uiso 1 1 calc R . .

loop_
_atom_site_aniso_label
_atom_site_aniso_U_11
_atom_site_aniso_U_22
_atom_site_aniso_U_33
_atom_site_aniso_U_23
_atom_site_aniso_U_13
_atom_site_aniso_U_12
Yb 0.01629(17) 0.01243(17) 0.01754(17) 0.000 0.00211(12) 0.000
Re1 0.02405(18) 0.01924(18) 0.0366(2) 0.000 0.00345(15) 0.000
Re2 0.02450(13) 0.01607(13) 0.01445(12) -0.00003(8) 0.00290(8) 0.00046(9)
O1 0.026(2) 0.016(2) 0.028(2) 0.0006(16) 0.0084(17) 0.0022(16)
O2 0.0220(19) 0.018(2) 0.027(2) -0.0024(16) 0.0064(16) -0.0012(16)
O3 0.041(2) 0.023(2) 0.024(2) -0.0001(17) 0.0068(19) 0.0135(19)
O4 0.0190(19) 0.016(2) 0.025(2) 0.0023(16) 0.0069(16) 0.0007(15)
O5 0.0214(19) 0.017(2) 0.025(2) 0.0005(16) 0.0060(16) 0.0020(15)
O6 0.025(2) 0.026(2) 0.033(2) 0.0122(19) 0.0020(18) -0.0040(17)
O7 0.0195(19) 0.017(2) 0.042(2) -0.0082(18) -0.0009(17) 0.0015(16)
O8 0.033(2) 0.0145(19) 0.023(2) -0.0030(16) 0.0077(17) 0.0033(16)
O9 0.038(2) 0.020(2) 0.021(2) -0.0029(16) 0.0057(17) 0.0056(18)
O10 0.022(2) 0.0116(19) 0.037(2) 0.0034(17) 0.0026(17) -0.0040(15)
O11 0.061(4) 0.079(5) 0.081(5) -0.061(4) 0.027(4) -0.010(4)
O12 0.042(4) 0.065(4) 0.050(4) 0.014(3) 0.017(3) 0.040(3)
O13 0.034(2) 0.038(3) 0.026(2) -0.0015(19) -0.0001(18) -0.010(2)
O14 0.040(2) 0.040(3) 0.024(2) -0.002(2) 0.0120(19) 0.001(2)
O15 0.031(2) 0.023(2) 0.022(2) 0.0046(17) 0.0057(17) 0.0059(17)
O16 0.043(3) 0.017(2) 0.024(2) -0.0027(17) -0.0046(19) 0.0066(18)
O17 0.0192(19) 0.021(2) 0.021(2) -0.0004(16) 0.0054(15) 0.0036(16)
O18 0.029(2) 0.024(2) 0.029(2) -0.0057(18) 0.0092(17) 0.0003(18)
O19 0.038(3) 0.053(3) 0.046(3) -0.001(2) 0.011(2) -0.004(2)
N1 0.017(2) 0.015(2) 0.020(2) 0.0003(18) 0.0072(18) 0.0024(18)
N2 0.019(2) 0.014(2) 0.021(2) 0.0009(18) 0.0053(18) -0.0007(18)
N3 0.017(2) 0.015(2) 0.018(2) -0.0015(18) 0.0047(17) 0.0011(18)
N4 0.015(2) 0.015(2) 0.021(2) -0.0016(18) 0.0062(17) -0.0002(17)
N5 0.022(2) 0.016(2) 0.019(2) -0.0018(19) 0.0066(18) 0.0007(19)
N6 0.019(2) 0.016(2) 0.018(2) 0.0002(18) 0.0052(18) 0.0019(18)
N7 0.022(2) 0.014(2) 0.019(2) -0.0013(18) 0.0060(18) -0.0014(18)
N8 0.022(2) 0.014(2) 0.017(2) 0.0032(18) 0.0063(18) 0.0020(18)
N9 0.018(2) 0.015(2) 0.020(2) -0.0019(19) 0.0029(18) 0.0007(19)
N10 0.016(2) 0.018(2) 0.019(2) 0.0012(18) 0.0020(18) 0.0000(18)
N11 0.017(2) 0.018(2) 0.024(2) 0.0011(19) 0.0044(18) -0.0006(18)
N12 0.018(2) 0.016(2) 0.020(2) 0.0039(19) 0.0015(18) 0.0002(18)
C1 0.017(3) 0.022(3) 0.018(3) -0.003(2) 0.002(2) 0.000(2)
C2 0.017(3) 0.012(3) 0.018(3) -0.0006(19) 0.003(2) -0.0029(19)
C3 0.015(3) 0.018(3) 0.018(3) -0.001(2) 0.005(2) -0.001(2)
C4 0.018(3) 0.016(3) 0.017(3) 0.001(2) 0.002(2) 0.002(2)
C5 0.017(2) 0.018(3) 0.020(3) -0.001(2) 0.007(2) -0.004(2)
C6 0.020(3) 0.019(3) 0.022(3) 0.003(2) 0.007(2) 0.004(2)
C7 0.018(3) 0.019(3) 0.022(3) -0.001(2) 0.005(2) -0.002(2)
C8 0.015(2) 0.014(3) 0.019(3) 0.0042(19) 0.006(2) 0.0012(19)
C9 0.017(3) 0.013(3) 0.020(3) 0.000(2) 0.006(2) 0.000(2)
C10 0.013(2) 0.016(3) 0.023(3) 0.003(2) 0.005(2) 0.004(2)
C11 0.018(2) 0.017(3) 0.016(3) 0.003(2) 0.003(2) -0.003(2)
C12 0.019(3) 0.015(3) 0.022(3) -0.001(2) 0.008(2) 0.002(2)
C13 0.021(3) 0.019(3) 0.017(3) 0.004(2) 0.006(2) -0.004(2)
C14 0.021(3) 0.018(3) 0.019(3) -0.001(2) 0.004(2) -0.001(2)
C15 0.019(3) 0.016(3) 0.019(3) 0.000(2) 0.009(2) 0.001(2)
C16 0.018(3) 0.023(3) 0.020(3) 0.000(2) 0.006(2) 0.000(2)
C17 0.019(3) 0.022(3) 0.020(3) 0.006(2) 0.005(2) -0.001(2)
C18 0.017(3) 0.018(3) 0.022(3) -0.001(2) 0.003(2) 0.001(2)

loop_
_atom_type_symbol
_atom_type_description
_atom_type_scat_dispersion_real
_atom_type_scat_dispersion_imag
_atom_type_scat_source
C C 0.0033 0.0016 'International Tables Vol C Tables 4.2.6.8 and 6.1.1.4'
H H 0.0000 0.0000 'International Tables Vol C Tables 4.2.6.8 and 6.1.1.4'
N N 0.0061 0.0033 'International Tables Vol C Tables 4.2.6.8 and 6.1.1.4'
O O 0.0106 0.0060 'International Tables Vol C Tables 4.2.6.8 and 6.1.1.4'
Yb Yb -0.3850 5.5486 'International Tables Vol C Tables 4.2.6.8 and 6.1.1.4'
Re Re -1.0185 7.2310 'International Tables Vol C Tables 4.2.6.8 and 6.1.1.4'

loop_
_geom_angle_atom_site_label_1
_geom_angle_atom_site_label_2
_geom_angle_atom_site_label_3
_geom_angle
_geom_angle_site_symmetry_1
_geom_angle_site_symmetry_3
_geom_angle_publ_flag
O7 Yb O7 148.1(2) . 2 ?
O7 Yb O9 90.65(15) . . ?
O7 Yb O9 98.26(15) 2 . ?
O7 Yb O9 98.26(15) . 2 ?
O7 Yb O9 90.64(15) 2 2 ?
O9 Yb O9 147.2(2) . 2 ?
O7 Yb O10 71.94(13) . . ?
O7 Yb O10 139.71(14) 2 . ?
O9 Yb O10 79.54(14) . . ?
O9 Yb O10 73.50(14) 2 . ?
O7 Yb O10 139.71(14) . 2 ?
O7 Yb O10 71.94(13) 2 2 ?
O9 Yb O10 73.51(14) . 2 ?
O9 Yb O10 79.54(14) 2 2 ?
O10 Yb O10 68.89(19) . 2 ?
O7 Yb O8 78.76(14) . 2 ?
O7 Yb O8 75.12(14) 2 2 ?
O9 Yb O8 72.07(14) . 2 ?
O9 Yb O8 140.59(14) 2 2 ?
O10 Yb O8 138.58(13) . 2 ?
O10 Yb O8 127.43(14) 2 2 ?
O7 Yb O8 75.12(14) . . ?
O7 Yb O8 78.76(14) 2 . ?
O9 Yb O8 140.59(14) . . ?
O9 Yb O8 72.06(14) 2 . ?
O10 Yb O8 127.43(14) . . ?
O10 Yb O8 138.57(13) 2 . ?
O8 Yb O8 69.20(19) 2 . ?
O11 Re1 O11 109.9(9) . 2 ?
O11 Re1 O12 109.1(5) . 2 ?
O11 Re1 O12 109.3(5) 2 2 ?
O11 Re1 O12 109.3(5) . . ?
O11 Re1 O12 109.1(5) 2 . ?
O12 Re1 O12 110.1(7) 2 . ?
O14 Re2 O15 109.8(2) . . ?
O14 Re2 O16 109.0(2) . . ?
O15 Re2 O16 109.60(19) . . ?
O14 Re2 O13 110.0(2) . . ?
O15 Re2 O13 108.6(2) . . ?
O16 Re2 O13 109.8(2) . . ?
Yb O7 H7A 120.9 . . ?
Yb O7 H7B 112.3 . . ?
H7A O7 H7B 118.3 . . ?
Yb O8 H8A 123.2 . . ?
Yb O8 H8B 129.0 . . ?
H8A O8 H8B 102.0 . . ?
Yb O9 H9A 120.9 . . ?
Yb O9 H9B 125.9 . . ?
H9A O9 H9B 105.2 . . ?
Yb O10 H10A 144.4 . . ?
Yb O10 H10B 118.1 . . ?
H10A O10 H10B 97.5 . . ?
H17A O17 H17B 112.7 . . ?
H18A O18 H18B 105.5 . . ?
H19A O19 H19B 107.8 . . ?
C1 N1 C3 112.5(4) . . ?
C1 N1 C17 122.7(4) . 2 ?
C3 N1 C17 124.8(4) . 2 ?
C1 N2 C2 112.5(4) . . ?
C1 N2 C5 122.4(5) . . ?
C2 N2 C5 122.1(4) . . ?
C4 N3 C6 123.8(4) . . ?
C4 N3 C2 112.0(4) . . ?
C6 N3 C2 123.8(4) . . ?
C4 N4 C18 121.7(4) . 2 ?
C4 N4 C3 112.3(4) . . ?
C18 N4 C3 123.7(4) 2 . ?
C7 N5 C5 122.6(5) . . ?
C7 N5 C9 112.3(4) . . ?
C5 N5 C9 123.5(4) . . ?
C7 N6 C11 122.3(5) . . ?
C7 N6 C8 111.8(4) . . ?
C11 N6 C8 122.4(4) . . ?
C10 N7 C12 123.2(4) . . ?
C10 N7 C8 112.6(4) . . ?
C12 N7 C8 124.1(4) . . ?
C10 N8 C6 123.0(4) . . ?
C10 N8 C9 112.6(4) . . ?
C6 N8 C9 124.0(4) . . ?
C13 N9 C11 123.7(4) . . ?
C13 N9 C15 112.8(4) . . ?
C11 N9 C15 122.5(4) . . ?
C13 N10 C14 112.6(4) . . ?
C13 N10 C17 122.6(5) . . ?
C14 N10 C17 124.5(4) . . ?
C16 N11 C14 112.6(4) . . ?
C16 N11 C18 122.3(4) . . ?
C14 N11 C18 124.0(4) . . ?
C16 N12 C15 112.0(4) . . ?
C16 N12 C12 122.2(4) . . ?
C15 N12 C12 124.5(4) . . ?
O1 C1 N2 124.9(5) . . ?
O1 C1 N1 126.9(5) . . ?
N2 C1 N1 108.1(5) . . ?
N2 C2 N3 114.4(4) . . ?
N2 C2 C3 102.8(4) . . ?
N3 C2 C3 104.0(4) . . ?
N2 C2 H2 111.7 . . ?
N3 C2 H2 111.7 . . ?
C3 C2 H2 111.7 . . ?
N1 C3 N4 115.6(4) . . ?
N1 C3 C2 103.1(4) . . ?
N4 C3 C2 102.1(4) . . ?
N1 C3 H3 111.8 . . ?
N4 C3 H3 111.8 . . ?
C2 C3 H3 111.8 . . ?
O2 C4 N3 126.5(5) . . ?
O2 C4 N4 124.9(5) . . ?
N3 C4 N4 108.6(4) . . ?
N5 C5 N2 114.6(4) . . ?
N5 C5 H5A 108.6 . . ?
N2 C5 H5A 108.6 . . ?
N5 C5 H5B 108.6 . . ?
N2 C5 H5B 108.6 . . ?
H5A C5 H5B 107.6 . . ?
N8 C6 N3 115.8(4) . . ?
N8 C6 H6A 108.3 . . ?
N3 C6 H6A 108.3 . . ?
N8 C6 H6B 108.3 . . ?
N3 C6 H6B 108.3 . . ?
H6A C6 H6B 107.4 . . ?
O3 C7 N6 124.9(5) . . ?
O3 C7 N5 126.0(5) . . ?
N6 C7 N5 109.1(5) . . ?
N6 C8 N7 114.8(4) . . ?
N6 C8 C9 103.8(4) . . ?
N7 C8 C9 103.3(4) . . ?
N6 C8 H8 111.4 . . ?
N7 C8 H8 111.4 . . ?
C9 C8 H8 111.4 . . ?
N5 C9 N8 115.6(4) . . ?
N5 C9 C8 102.7(4) . . ?
N8 C9 C8 102.9(4) . . ?
N5 C9 H9 111.7 . . ?
N8 C9 H9 111.7 . . ?
C8 C9 H9 111.7 . . ?
O4 C10 N8 125.9(5) . . ?
O4 C10 N7 125.5(5) . . ?
N8 C10 N7 108.4(4) . . ?
N9 C11 N6 113.9(4) . . ?
N9 C11 H11A 108.8 . . ?
N6 C11 H11A 108.8 . . ?
N9 C11 H11B 108.8 . . ?
N6 C11 H11B 108.8 . . ?
H11A C11 H11B 107.7 . . ?
N7 C12 N12 115.2(4) . . ?
N7 C12 H12A 108.5 . . ?
N12 C12 H12A 108.5 . . ?
N7 C12 H12B 108.5 . . ?
N12 C12 H12B 108.5 . . ?
H12A C12 H12B 107.5 . . ?
O5 C13 N9 126.2(5) . . ?
O5 C13 N10 125.6(5) . . ?
N9 C13 N10 108.1(5) . . ?
N11 C14 N10 116.9(4) . . ?
N11 C14 C15 102.6(4) . . ?
N10 C14 C15 103.1(4) . . ?
N11 C14 H14 111.2 . . ?
N10 C14 H14 111.2 . . ?
C15 C14 H14 111.2 . . ?
N12 C15 N9 115.8(4) . . ?
N12 C15 C14 104.0(4) . . ?
N9 C15 C14 102.7(4) . . ?
N12 C15 H15 111.2 . . ?
N9 C15 H15 111.2 . . ?
C14 C15 H15 111.2 . . ?
O6 C16 N12 125.3(5) . . ?
O6 C16 N11 126.2(5) . . ?
N12 C16 N11 108.4(5) . . ?
N1 C17 N10 114.1(4) 2 . ?
N1 C17 H17C 108.7 2 . ?
N10 C17 H17C 108.7 . . ?
N1 C17 H17D 108.7 2 . ?
N10 C17 H17D 108.7 . . ?
H17C C17 H17D 107.6 . . ?
N4 C18 N11 113.4(4) 2 . ?
N4 C18 H18C 108.9 2 . ?
N11 C18 H18C 108.9 . . ?
N4 C18 H18D 108.9 2 . ?
N11 C18 H18D 108.9 . . ?
H18C C18 H18D 107.7 . . ?

loop_
_geom_bond_atom_site_label_1
_geom_bond_atom_site_label_2
_geom_bond_distance
_geom_bond_site_symmetry_2
_geom_bond_publ_flag
Yb O7 2.267(4) . ?
Yb O7 2.267(4) 2 ?
Yb O9 2.309(4) . ?
Yb O9 2.309(4) 2 ?
Yb O10 2.328(4) . ?
Yb O10 2.328(4) 2 ?
Yb O8 2.336(4) 2 ?
Yb O8 2.336(4) . ?
Re1 O11 1.670(8) . ?
Re1 O11 1.670(8) 2 ?
Re1 O12 1.673(7) 2 ?
Re1 O12 1.674(7) . ?
Re2 O14 1.712(4) . ?
Re2 O15 1.716(4) . ?
Re2 O16 1.718(4) . ?
Re2 O13 1.725(4) . ?
O1 C1 1.226(7) . ?
O2 C4 1.220(6) . ?
O3 C7 1.221(7) . ?
O4 C10 1.220(6) . ?
O5 C13 1.234(7) . ?
O6 C16 1.232(7) . ?
O7 H7A 0.8603 . ?
O7 H7B 0.7890 . ?
O8 H8A 0.8858 . ?
O8 H8B 0.9923 . ?
O9 H9A 0.9073 . ?
O9 H9B 0.8255 . ?
O10 H10A 0.9366 . ?
O10 H10B 0.8050 . ?
O17 H17A 0.8745 . ?
O17 H17B 0.9729 . ?
O18 H18A 0.8989 . ?
O18 H18B 0.8931 . ?
O19 H19A 0.9202 . ?
O19 H19B 0.8490 . ?
N1 C1 1.371(7) . ?
N1 C3 1.443(6) . ?
N1 C17 1.451(6) 2 ?
N2 C1 1.368(7) . ?
N2 C2 1.447(6) . ?
N2 C5 1.447(6) . ?
N3 C4 1.369(7) . ?
N3 C6 1.442(7) . ?
N3 C2 1.447(6) . ?
N4 C4 1.374(7) . ?
N4 C18 1.442(7) 2 ?
N4 C3 1.461(6) . ?
N5 C7 1.368(7) . ?
N5 C5 1.442(7) . ?
N5 C9 1.456(6) . ?
N6 C7 1.368(7) . ?
N6 C11 1.439(6) . ?
N6 C8 1.449(6) . ?
N7 C10 1.374(7) . ?
N7 C12 1.438(7) . ?
N7 C8 1.449(6) . ?
N8 C10 1.366(7) . ?
N8 C6 1.442(6) . ?
N8 C9 1.460(6) . ?
N9 C13 1.358(7) . ?
N9 C11 1.437(6) . ?
N9 C15 1.451(6) . ?
N10 C13 1.374(7) . ?
N10 C14 1.444(7) . ?
N10 C17 1.459(6) . ?
N11 C16 1.373(7) . ?
N11 C14 1.442(7) . ?
N11 C18 1.447(7) . ?
N12 C16 1.370(7) . ?
N12 C15 1.440(6) . ?
N12 C12 1.448(6) . ?
C2 C3 1.558(7) . ?
C2 H2 0.9800 . ?
C3 H3 0.9800 . ?
C5 H5A 0.9700 . ?
C5 H5B 0.9700 . ?
C6 H6A 0.9700 . ?
C6 H6B 0.9700 . ?
C8 C9 1.564(7) . ?
C8 H8 0.9800 . ?
C9 H9 0.9800 . ?
C11 H11A 0.9700 . ?
C11 H11B 0.9700 . ?
C12 H12A 0.9700 . ?
C12 H12B 0.9700 . ?
C14 C15 1.561(7) . ?
C14 H14 0.9800 . ?
C15 H15 0.9800 . ?
C17 N1 1.451(6) 2 ?
C17 H17C 0.9700 . ?
C17 H17D 0.9700 . ?
C18 N4 1.442(7) 2 ?
C18 H18C 0.9700 . ?
C18 H18D 0.9700 . ?

loop_
_geom_hbond_atom_site_label_D
_geom_hbond_atom_site_label_H
_geom_hbond_atom_site_label_A
_geom_hbond_distance_DH
_geom_hbond_distance_HA
_geom_hbond_distance_DA
_geom_hbond_angle_DHA
_geom_hbond_site_symmetry_A
O7 H7A O3 0.86 1.77 2.620(5) 168 .
O7 H7B O17 0.79 1.85 2.636(5) 171 .
O8 H8A O5 0.89 1.95 2.762(5) 151 .
O8 H8B O11 0.99 2.13 3.063(12) 155 2
O9 H9A O6 0.91 1.90 2.729(6) 151 2_565
O9 H9B O18 0.83 1.87 2.691(6) 172 .
O10 H10A O4 0.94 1.77 2.709(5) 176 1_565
O10 H10B O12 0.80 2.35 3.024(10) 141.9 1_565
O17 H17A O2 0.87 1.93 2.799(5) 172 1_565
O17 H17B O15 0.97 1.85 2.782(5) 159 7_566
O18 H18A O1 0.90 1.85 2.749(5) 174 .
O18 H18B O13 0.89 2.03 2.867(6) 156 .
